data_1532528
loop_
_publ_author_name
'Kuz'micheva, G.M.'
'Khlybov, E.P.'
'Andreenko, A.S.'
'Kostyleva, I.E.'
'Esaulova, Yu.V.'

_publ_section_title
;
 Synthesis, crystal structure and properties of superconducting and
 non-superconducting Ru Sr2 (Nd, Ce)2 Cu2 O10 phases
;
_journal_name_full 'Physica C (Amsterdam)'
_journal_page_first 315
_journal_page_last 322
_journal_volume 383
_journal_year 2003
_chemical_formula_sum 'Ce0.8 Cu2 Nd1.38 O10 Ru Sr1.82'
_chemical_name_systematic 'Ru (Sr1.82 Nd0.18) (Nd1.2 Ce0.8) Cu2 O10'
_space_group_IT_number 139
_symmetry_space_group_name_Hall '-I 4 2'
_symmetry_space_group_name_H-M 'I 4/m m m'
_cell_angle_alpha 90
_cell_angle_beta 90
_cell_angle_gamma 90
_cell_formula_units_Z 2
_cell_length_a 3.848
_cell_length_b 3.848
_cell_length_c 28.382
_cell_volume 420.255
_citation_journal_id_ASTM PHYCE6
_cod_data_source_file Kuzmicheva_PHYCE6_2003_586.cif
_cod_data_source_block Ce0.8Cu2Nd1.38O10Ru1Sr1.82
_cod_original_cell_volume 420.2552
_cod_original_formula_sum 'Ce0.8 Cu2 Nd1.38 O10 Ru1 Sr1.82'
_cod_database_code 1532528

loop_
_symmetry_equiv_pos_as_xyz
x,y,z
-y,x,z
-x,-y,z
y,-x,z
x,-y,-z
y,x,-z
-x,y,-z
-y,-x,-z
-x,-y,-z
y,-x,-z
x,y,-z
-y,x,-z
-x,y,z
-y,-x,z
x,-y,z
y,x,z
x+1/2,y+1/2,z+1/2
-y+1/2,x+1/2,z+1/2
-x+1/2,-y+1/2,z+1/2
y+1/2,-x+1/2,z+1/2
x+1/2,-y+1/2,-z+1/2
y+1/2,x+1/2,-z+1/2
-x+1/2,y+1/2,-z+1/2
-y+1/2,-x+1/2,-z+1/2
-x+1/2,-y+1/2,-z+1/2
y+1/2,-x+1/2,-z+1/2
x+1/2,y+1/2,-z+1/2
-y+1/2,x+1/2,-z+1/2
-x+1/2,y+1/2,z+1/2
-y+1/2,-x+1/2,z+1/2
x+1/2,-y+1/2,z+1/2
y+1/2,x+1/2,z+1/2

loop_
_atom_site_label
_atom_site_type_symbol
_atom_site_fract_x
_atom_site_fract_y
_atom_site_fract_z
_atom_site_occupancy
_atom_site_U_iso_or_equiv
Ce1 Ce+4 0 0 0.2947 0.4 0.0
Ru1 Ru+5 0 0 0 1 0.0
Nd2 Nd+3 0 0 0.2947 0.6 0.0
O4 O-2 0 0.5 0.25 1 0.0
Nd1 Nd+3 0 0 0.4227 0.09 0.0
O2 O-2 0 0 0.063 1 0.0
Sr1 Sr+2 0 0 0.4227 0.91 0.0
O1 O-2 0.154 0.5 0 0.5 0.0
O3 O-2 0 0.5 0.1506 1 0.0
Cu1 Cu+2 0 0 0.1408 1 0.0
